data_1505399
loop_
_publ_author_name
'Alonso, Cristina M. A.'
'Serra, Vanda I. V.'
'Neves, Maria G. P. M. S.'
'Tom\'e, Augusto C'
'Silva, Artur M. S.'
'Paz, Filipe A. A.'
'Cavaleiro, Jos\'e A S'

_publ_section_title
;
 An easy synthetic approach to pyridoporphyrins by domino reactions.
;
_journal_issue 12
_journal_name_full 'Organic letters'
_journal_page_first 2305
_journal_page_last 2308
_journal_paper_doi 10.1021/ol070601w
_journal_volume 9
_journal_year 2007
_chemical_formula_moiety 'C76 H83 N5 Ni O4'
_chemical_formula_sum 'C76 H83 N5 Ni O4'
_chemical_formula_weight 1189.18
_chemical_name_systematic
; 
 ? 
;
_space_group_IT_number 2
_symmetry_cell_setting triclinic
_symmetry_space_group_name_Hall '-P 1'
_symmetry_space_group_name_H-M 'P -1'
_atom_sites_solution_hydrogens geom
_atom_sites_solution_primary direct
_atom_sites_solution_secondary difmap
_audit_creation_date '12 January 2007'
_audit_creation_method 'SHELXL-97, manual editing plus enCIFer'
_cell_angle_alpha 98.059(2)
_cell_angle_beta 94.078(2)
_cell_angle_gamma 106.160(2)
_cell_formula_units_Z 2
_cell_length_a 11.2502(3)
_cell_length_b 13.2372(3)
_cell_length_c 23.0320(7)
_cell_measurement_reflns_used 3768
_cell_measurement_temperature 180(2)
_cell_volume 3239.95(16)
_computing_cell_refinement 'BRUKER APEX2 (2006)'
_computing_data_collection 'BRUKER APEX2 (2006)'
_computing_data_reduction 'BRUKER SAINT+ (1997-2005)'
_computing_molecular_graphics 'DIAMOND (Brandenburg, 2006)'
_computing_publication_material 'SHELXTL (Bruker 2001)'
_computing_structure_refinement 'SHELXTL (Bruker 2001)'
_computing_structure_solution 'SHELXTL (Bruker 2001)'
_diffrn_ambient_temperature 180(2)
_diffrn_measured_fraction_theta_full 0.907
_diffrn_measured_fraction_theta_max 0.907
_diffrn_measurement_device_type 'Bruker X8 Kappa CCD APEX II'
_diffrn_measurement_method 'omega/phi scans'
_diffrn_radiation_monochromator graphite
_diffrn_radiation_source 'fine-focus sealed tube'
_diffrn_radiation_type MoK\a
_diffrn_radiation_wavelength 1.54178
_diffrn_reflns_av_R_equivalents 0.0422
_diffrn_reflns_av_sigmaI/netI 0.0569
_diffrn_reflns_limit_h_max 11
_diffrn_reflns_limit_h_min -11
_diffrn_reflns_limit_k_max 11
_diffrn_reflns_limit_k_min -13
_diffrn_reflns_limit_l_max 23
_diffrn_reflns_limit_l_min -22
_diffrn_reflns_number 18447
_diffrn_reflns_theta_full 54.05
_diffrn_reflns_theta_max 54.05
_diffrn_reflns_theta_min 1.95
_diffrn_standards_number 0
_exptl_absorpt_coefficient_mu 0.847
_exptl_absorpt_correction_T_max 0.9669
_exptl_absorpt_correction_T_min 0.8624
_exptl_absorpt_correction_type multi-scan
_exptl_absorpt_process_details
;
 SADABS (Sheldrick, 1997)
;
_exptl_crystal_colour Red
_exptl_crystal_density_diffrn 1.219
_exptl_crystal_density_method 'not measured'
_exptl_crystal_description Plate
_exptl_crystal_F_000 1268
_exptl_crystal_size_max 0.18
_exptl_crystal_size_mid 0.16
_exptl_crystal_size_min 0.04
_refine_diff_density_max 0.668
_refine_diff_density_min -0.555
_refine_diff_density_rms 0.090
_refine_ls_extinction_method none
_refine_ls_goodness_of_fit_ref 1.038
_refine_ls_hydrogen_treatment constr
_refine_ls_matrix_type full
_refine_ls_number_parameters 779
_refine_ls_number_reflns 7128
_refine_ls_number_restraints 22
_refine_ls_restrained_S_all 1.037
_refine_ls_R_factor_all 0.1033
_refine_ls_R_factor_gt 0.0671
_refine_ls_shift/su_max 0.000
_refine_ls_shift/su_mean 0.000
_refine_ls_structure_factor_coef Fsqd
_refine_ls_weighting_details 'calc w=1/[\s^2^(Fo^2^)+(0.1200P)^2^+3.3912P] where P=(Fo^2^+2Fc^2^)/3'
_refine_ls_weighting_scheme calc
_refine_ls_wR_factor_gt 0.1813
_refine_ls_wR_factor_ref 0.2096
_reflns_number_gt 4894
_reflns_number_total 7128
_reflns_threshold_expression I>2\s(I)
_cod_data_source_file ol070601wsi20070313_121716.cif
_cod_data_source_block 8
_cod_depositor_comments
;
The following automatic conversions were performed:

'_symmetry_cell_setting' value 'Triclinic' changed to 'triclinic'
according to /home/saulius/struct/CIF-dictionaries/cif_core.dic
dictionary named 'cif_core.dic' version 2.4.1 from
2010-06-29.

'_exptl_absorpt_correction_type' value 'Multi-scan'
changed to 'multi-scan' according to
/home/saulius/struct/CIF-dictionaries/cif_core.dic dictionary named
'cif_core.dic' version 2.4.1 from 2010-06-29.

Automatic conversion script
Id: cif_fix_values 1715 2011-07-08 13:25:40Z adriana 
;
_cod_original_cell_volume 3239.94(15)
_cod_database_code 1505399

loop_
_symmetry_equiv_pos_as_xyz
'x, y, z'
'-x, -y, -z'

loop_
_atom_site_label
_atom_site_type_symbol
_atom_site_fract_x
_atom_site_fract_y
_atom_site_fract_z
_atom_site_U_iso_or_equiv
_atom_site_adp_type
_atom_site_occupancy
_atom_site_symmetry_multiplicity
_atom_site_calc_flag
_atom_site_refinement_flags
Ni1 Ni 0.98103(7) 1.16953(5) -0.17945(3) 0.0326(3) Uani 1 1 d .
O1 O 0.4609(5) 1.0966(3) 0.1646(2) 0.0903(16) Uani 1 1 d .
O2 O 0.4347(4) 0.9224(3) 0.16318(19) 0.0697(12) Uani 1 1 d .
O3 O 0.6095(4) 0.7517(3) 0.15999(16) 0.0545(10) Uani 1 1 d .
O4 O 0.5777(5) 0.5804(4) 0.1645(2) 0.0888(16) Uani 1 1 d .
N1 N 0.8861(3) 1.1282(3) -0.11358(16) 0.0311(10) Uani 1 1 d .
N2 N 0.9971(4) 1.0265(3) -0.19750(17) 0.0350(10) Uani 1 1 d .
N3 N 1.0844(4) 1.2135(3) -0.24149(17) 0.0347(10) Uani 1 1 d .
N4 N 0.9589(4) 1.3106(3) -0.16501(16) 0.0330(10) Uani 1 1 d .
N5 N 0.7468(4) 0.9534(3) -0.01282(18) 0.0380(11) Uani 1 1 d .
C1 C 0.8565(4) 1.0298(4) -0.0947(2) 0.0315(12) Uani 1 1 d .
C2 C 0.8826(4) 0.9397(3) -0.1214(2) 0.0336(12) Uani 1 1 d .
C3 C 0.9501(5) 0.9402(4) -0.1699(2) 0.0361(13) Uani 1 1 d .
C4 C 0.9838(5) 0.8485(4) -0.1960(2) 0.0490(15) Uani 1 1 d .
H4 H 0.9617 0.7799 -0.1847 0.059 Uiso 1 1 calc R
C5 C 1.0520(5) 0.8779(4) -0.2389(2) 0.0486(15) Uani 1 1 d .
H5 H 1.0880 0.8343 -0.2640 0.058 Uiso 1 1 calc R
C6 C 1.0610(5) 0.9873(4) -0.2404(2) 0.0387(13) Uani 1 1 d .
C7 C 1.1302(5) 1.0452(4) -0.2784(2) 0.0381(13) Uani 1 1 d .
C8 C 1.1415(5) 1.1526(4) -0.2772(2) 0.0379(13) Uani 1 1 d .
C9 C 1.2146(5) 1.2148(4) -0.3153(2) 0.0489(15) Uani 1 1 d .
H9 H 1.2624 1.1908 -0.3437 0.059 Uiso 1 1 calc R
C10 C 1.2029(5) 1.3133(4) -0.3033(2) 0.0509(15) Uani 1 1 d .
H10 H 1.2407 1.3724 -0.3216 0.061 Uiso 1 1 calc R
C11 C 1.1229(5) 1.3127(4) -0.2580(2) 0.0390(13) Uani 1 1 d .
C12 C 1.0848(5) 1.4009(4) -0.2359(2) 0.0397(13) Uani 1 1 d .
C13 C 1.0025(5) 1.3964(4) -0.1940(2) 0.0358(13) Uani 1 1 d .
C14 C 0.9583(5) 1.4842(4) -0.1718(2) 0.0400(13) Uani 1 1 d .
H14 H 0.9742 1.5508 -0.1853 0.048 Uiso 1 1 calc R
C15 C 0.8902(5) 1.4542(4) -0.1285(2) 0.0421(13) Uani 1 1 d .
H15 H 0.8486 1.4957 -0.1053 0.051 Uiso 1 1 calc R
C16 C 0.8918(4) 1.3482(4) -0.1237(2) 0.0359(13) Uani 1 1 d .
C17 C 0.8373(4) 1.2957(3) -0.0793(2) 0.0325(12) Uani 1 1 d .
C18 C 0.8387(4) 1.1938(4) -0.0745(2) 0.0341(12) Uani 1 1 d .
C19 C 0.7837(5) 1.1362(4) -0.0286(2) 0.0385(13) Uani 1 1 d .
C20 C 0.7918(4) 1.0340(4) -0.0429(2) 0.0321(12) Uani 1 1 d .
C21 C 0.6935(5) 0.9767(4) 0.0349(2) 0.0415(13) Uani 1 1 d .
C22 C 0.6918(6) 1.0801(4) 0.0561(2) 0.0609(18) Uani 1 1 d .
C23 C 0.7330(6) 1.1596(4) 0.0240(3) 0.0573(17) Uani 1 1 d .
H23 H 0.7275 1.2294 0.0369 0.069 Uiso 1 1 calc R
C24 C 0.6444(6) 1.1046(5) 0.1191(3) 0.079(2) Uani 1 1 d .
H24A H 0.6589 1.0549 0.1453 0.095 Uiso 1 1 calc R
H24B H 0.6863 1.1788 0.1388 0.095 Uiso 1 1 calc R
C25 C 0.5140(6) 1.0881(5) 0.1039(3) 0.0702(19) Uani 1 1 d .
H25A H 0.4747 1.0169 0.0796 0.084 Uiso 1 1 calc R
H25B H 0.4998 1.1434 0.0817 0.084 Uiso 1 1 calc R
C26 C 0.4201(5) 1.0049(5) 0.1859(2) 0.0568(16) Uani 1 1 d D
C27 C 0.3506(5) 1.0184(3) 0.2383(2) 0.0483(14) Uani 1 1 d D
H27A H 0.2767 1.0404 0.2261 0.058 Uiso 1 1 calc R
H27B H 0.4049 1.0763 0.2687 0.058 Uiso 1 1 calc R
C28 C 0.3088(5) 0.9191(3) 0.2650(2) 0.0501(15) Uani 1 1 d D
H28A H 0.3832 0.8987 0.2783 0.060 Uiso 1 1 calc R
H28B H 0.2574 0.8607 0.2341 0.060 Uiso 1 1 calc R
C29 C 0.2351(5) 0.9289(4) 0.3163(2) 0.0491(14) Uani 1 1 d D
H29A H 0.2860 0.9880 0.3471 0.059 Uiso 1 1 calc R
H29B H 0.1599 0.9481 0.3029 0.059 Uiso 1 1 calc R
C30 C 0.1953(5) 0.8298(4) 0.3434(2) 0.0571(16) Uani 1 1 d D
H30A H 0.1470 0.7705 0.3120 0.069 Uiso 1 1 calc R
H30B H 0.2710 0.8119 0.3574 0.069 Uiso 1 1 calc R
C31 C 0.1185(5) 0.8345(4) 0.3938(2) 0.0629(17) Uani 1 1 d D
H31A H 0.0429 0.8529 0.3800 0.075 Uiso 1 1 calc R
H31B H 0.1669 0.8929 0.4255 0.075 Uiso 1 1 calc R
C32 C 0.0787(5) 0.7338(4) 0.4195(3) 0.0661(18) Uani 1 1 d D
H32A H 0.0263 0.7450 0.4511 0.079 Uiso 1 1 calc R
H32B H 0.0261 0.6764 0.3883 0.079 Uiso 1 1 calc R
C33 C 0.1826(5) 0.6964(4) 0.4445(2) 0.0654(18) Uani 1 1 d D
H33A H 0.2284 0.6772 0.4116 0.078 Uiso 1 1 calc R
H33B H 0.2410 0.7575 0.4716 0.078 Uiso 1 1 calc R
C34 C 0.1497(6) 0.6039(5) 0.4773(3) 0.078(2) Uani 1 1 d D
H34A H 0.0958 0.6188 0.5076 0.093 Uiso 1 1 calc R
H34B H 0.1005 0.5397 0.4492 0.093 Uiso 1 1 calc R
C35 C 0.2590(6) 0.5795(5) 0.5072(3) 0.082(2) Uani 1 1 d D
H35A H 0.3150 0.5690 0.4771 0.099 Uiso 1 1 calc R
H35B H 0.3055 0.6429 0.5364 0.099 Uiso 1 1 calc R
C36 C 0.2319(7) 0.4845(5) 0.5381(3) 0.095(2) Uani 1 1 d D
H36A H 0.1904 0.4198 0.5087 0.115 Uiso 1 1 calc R
H36B H 0.1726 0.4925 0.5670 0.115 Uiso 1 1 calc R
C37 C 0.3444(7) 0.4681(7) 0.5699(4) 0.119(3) Uani 1 1 d D
H37A H 0.4086 0.4698 0.5431 0.178 Uiso 1 1 calc R
H37B H 0.3212 0.3988 0.5832 0.178 Uiso 1 1 calc R
H37C H 0.3769 0.5249 0.6041 0.178 Uiso 1 1 calc R
C38 C 0.6414(5) 0.8819(4) 0.0648(2) 0.0436(14) Uani 1 1 d .
H38A H 0.5947 0.8201 0.0346 0.052 Uiso 1 1 calc R
H38B H 0.5823 0.8986 0.0918 0.052 Uiso 1 1 calc R
C39 C 0.7434(5) 0.8523(4) 0.0997(2) 0.0501(15) Uani 1 1 d .
H39A H 0.8121 0.8522 0.0751 0.060 Uiso 1 1 calc R
H39B H 0.7772 0.9075 0.1351 0.060 Uiso 1 1 calc R
C40 C 0.6992(5) 0.7454(4) 0.1186(2) 0.0497(15) Uani 1 1 d .
H40A H 0.6601 0.6897 0.0840 0.060 Uiso 1 1 calc R
H40B H 0.7704 0.7270 0.1376 0.060 Uiso 1 1 calc R
C41 C 0.5543(5) 0.6631(5) 0.1794(2) 0.0587(17) Uani 1 1 d D
C42 C 0.4605(6) 0.6774(5) 0.2205(3) 0.082(2) Uani 1 1 d D
H42A H 0.3856 0.6840 0.1979 0.098 Uiso 1 1 calc R
H42B H 0.4964 0.7436 0.2496 0.098 Uiso 1 1 calc R
C43 C 0.4246(9) 0.5836(6) 0.2521(4) 0.132(4) Uani 1 1 d D
H43A H 0.3944 0.5179 0.2222 0.159 Uiso 1 1 calc R
H43B H 0.5005 0.5795 0.2751 0.159 Uiso 1 1 calc R
C44 C 0.3271(10) 0.5844(8) 0.2931(4) 0.169(5) Uani 1 1 d D
H44A H 0.2461 0.5749 0.2700 0.202 Uiso 1 1 calc R
H44B H 0.3499 0.6541 0.3198 0.202 Uiso 1 1 calc R
C45 C 0.3154(11) 0.4966(7) 0.3290(4) 0.166(5) Uani 1 1 d D
H45A H 0.3971 0.5126 0.3529 0.199 Uiso 1 1 calc R
H45B H 0.2553 0.5058 0.3573 0.199 Uiso 1 1 calc R
C46 C 0.2785(14) 0.3797(7) 0.3046(5) 0.200(6) Uani 1 1 d D
H46A H 0.3520 0.3606 0.2907 0.239 Uiso 1 1 calc R
H46B H 0.2144 0.3642 0.2702 0.239 Uiso 1 1 calc R
C47 C 0.2282(14) 0.3126(11) 0.3497(7) 0.249(9) Uani 1 1 d D
H47A H 0.1975 0.3575 0.3796 0.299 Uiso 1 1 calc R
H47B H 0.1547 0.2545 0.3296 0.299 Uiso 1 1 calc R
C48 C 0.3108(14) 0.2624(15) 0.3821(6) 0.269(10) Uani 1 1 d D
H48A H 0.3858 0.3192 0.4018 0.323 Uiso 1 1 calc R
H48B H 0.3386 0.2139 0.3531 0.323 Uiso 1 1 calc R
C49 C 0.2508(10) 0.2007(9) 0.4276(5) 0.141(4) Uani 1 1 d D
H49A H 0.1979 0.2371 0.4498 0.169 Uiso 1 1 calc R
H49B H 0.2011 0.1271 0.4099 0.169 Uiso 1 1 calc R
C50 C 0.3662(10) 0.2029(9) 0.4652(4) 0.154(4) Uani 1 1 d D
H50A H 0.4149 0.1646 0.4412 0.184 Uiso 1 1 calc R
H50B H 0.4180 0.2779 0.4773 0.184 Uiso 1 1 calc R
C51 C 0.3404(9) 0.1533(9) 0.5194(4) 0.146(4) Uani 1 1 d D
H51A H 0.2971 0.0762 0.5076 0.175 Uiso 1 1 calc R
H51B H 0.2847 0.1863 0.5416 0.175 Uiso 1 1 calc R
C52 C 0.4584(9) 0.1679(9) 0.5586(5) 0.157(4) Uani 1 1 d D
H52A H 0.5156 0.1389 0.5360 0.235 Uiso 1 1 calc R
H52B H 0.4391 0.1303 0.5920 0.235 Uiso 1 1 calc R
H52C H 0.4975 0.2441 0.5732 0.235 Uiso 1 1 calc R
C53 C 0.8384(5) 0.8357(4) -0.0990(2) 0.0373(13) Uani 1 1 d .
C54 C 0.9106(5) 0.8133(4) -0.0541(3) 0.0506(15) Uani 1 1 d .
H54 H 0.9895 0.8621 -0.0386 0.061 Uiso 1 1 calc R
C55 C 0.8677(6) 0.7200(5) -0.0318(3) 0.0580(17) Uani 1 1 d .
H55 H 0.9170 0.7051 -0.0008 0.070 Uiso 1 1 calc R
C56 C 0.7555(7) 0.6492(5) -0.0540(3) 0.0582(17) Uani 1 1 d .
H56 H 0.7257 0.5859 -0.0378 0.070 Uiso 1 1 calc R
C57 C 0.6857(6) 0.6692(4) -0.0995(3) 0.0559(16) Uani 1 1 d .
H57 H 0.6084 0.6187 -0.1157 0.067 Uiso 1 1 calc R
C58 C 0.7270(5) 0.7631(4) -0.1223(2) 0.0463(14) Uani 1 1 d .
H58 H 0.6781 0.7768 -0.1540 0.056 Uiso 1 1 calc R
C59 C 1.1927(5) 0.9911(4) -0.3221(2) 0.0387(13) Uani 1 1 d .
C60 C 1.3180(6) 1.0002(4) -0.3124(2) 0.0518(15) Uani 1 1 d .
H60 H 1.3650 1.0408 -0.2766 0.062 Uiso 1 1 calc R
C61 C 1.3763(6) 0.9512(5) -0.3540(3) 0.0591(16) Uani 1 1 d .
H61 H 1.4627 0.9586 -0.3468 0.071 Uiso 1 1 calc R
C62 C 1.3091(6) 0.8922(4) -0.4054(3) 0.0560(16) Uani 1 1 d .
H62 H 1.3485 0.8580 -0.4339 0.067 Uiso 1 1 calc R
C63 C 1.1859(7) 0.8826(5) -0.4154(3) 0.0712(19) Uani 1 1 d .
H63 H 1.1391 0.8420 -0.4513 0.085 Uiso 1 1 calc R
C64 C 1.1280(6) 0.9315(5) -0.3739(3) 0.0620(17) Uani 1 1 d .
H64 H 1.0414 0.9236 -0.3814 0.074 Uiso 1 1 calc R
C65 C 1.1373(6) 1.5024(4) -0.2587(3) 0.0526(16) Uani 1 1 d .
C66 C 1.2594(7) 1.5634(5) -0.2389(3) 0.076(2) Uani 1 1 d .
H66 H 1.3083 1.5399 -0.2114 0.091 Uiso 1 1 calc R
C67 C 1.3103(8) 1.6587(6) -0.2594(4) 0.103(3) Uani 1 1 d .
H67 H 1.3931 1.7015 -0.2455 0.124 Uiso 1 1 calc R
C68 C 1.2371(12) 1.6896(6) -0.3004(5) 0.107(4) Uani 1 1 d .
H68 H 1.2712 1.7543 -0.3146 0.129 Uiso 1 1 calc R
C69 C 1.1182(11) 1.6304(6) -0.3210(3) 0.095(3) Uani 1 1 d .
H69 H 1.0703 1.6524 -0.3496 0.114 Uiso 1 1 calc R
C70 C 1.0685(7) 1.5364(5) -0.2990(3) 0.0706(19) Uani 1 1 d .
H70 H 0.9850 1.4951 -0.3124 0.085 Uiso 1 1 calc R
C71 C 0.7753(5) 1.3532(3) -0.0363(2) 0.0343(12) Uani 1 1 d .
C72 C 0.8443(5) 1.4187(4) 0.0144(2) 0.0402(13) Uani 1 1 d .
H72 H 0.9318 1.4305 0.0206 0.048 Uiso 1 1 calc R
C73 C 0.7845(6) 1.4671(4) 0.0565(2) 0.0456(14) Uani 1 1 d .
H73 H 0.8317 1.5121 0.0911 0.055 Uiso 1 1 calc R
C74 C 0.6581(6) 1.4497(4) 0.0480(2) 0.0466(15) Uani 1 1 d .
H74 H 0.6174 1.4815 0.0769 0.056 Uiso 1 1 calc R
C75 C 0.5907(5) 1.3861(4) -0.0025(3) 0.0476(14) Uani 1 1 d .
H75 H 0.5033 1.3748 -0.0085 0.057 Uiso 1 1 calc R
C76 C 0.6480(5) 1.3383(4) -0.0448(2) 0.0424(13) Uani 1 1 d .
H76 H 0.6001 1.2952 -0.0797 0.051 Uiso 1 1 calc R

loop_
_atom_site_aniso_label
_atom_site_aniso_U_11
_atom_site_aniso_U_22
_atom_site_aniso_U_33
_atom_site_aniso_U_23
_atom_site_aniso_U_13
_atom_site_aniso_U_12
Ni1 0.0387(5) 0.0218(5) 0.0378(5) 0.0057(3) 0.0119(4) 0.0075(4)
O1 0.128(4) 0.055(3) 0.114(4) 0.037(3) 0.090(3) 0.040(3)
O2 0.092(3) 0.045(2) 0.083(3) 0.019(2) 0.048(3) 0.023(2)
O3 0.071(3) 0.045(2) 0.056(2) 0.0201(19) 0.018(2) 0.022(2)
O4 0.152(5) 0.046(3) 0.080(3) 0.026(2) 0.046(3) 0.034(3)
N1 0.036(2) 0.021(2) 0.036(2) 0.0032(18) 0.010(2) 0.0071(18)
N2 0.039(3) 0.029(2) 0.038(2) 0.0059(19) 0.012(2) 0.0083(19)
N3 0.038(3) 0.028(2) 0.038(2) 0.0053(19) 0.013(2) 0.0080(19)
N4 0.038(3) 0.026(2) 0.036(2) 0.0056(19) 0.015(2) 0.0072(19)
N5 0.041(3) 0.034(2) 0.041(3) 0.009(2) 0.010(2) 0.012(2)
C1 0.034(3) 0.025(3) 0.035(3) 0.006(2) 0.008(2) 0.006(2)
C2 0.036(3) 0.024(3) 0.043(3) 0.010(2) 0.008(3) 0.009(2)
C3 0.041(3) 0.025(3) 0.045(3) 0.009(2) 0.013(3) 0.011(2)
C4 0.067(4) 0.028(3) 0.058(4) 0.011(3) 0.025(3) 0.018(3)
C5 0.060(4) 0.033(3) 0.059(4) 0.006(3) 0.026(3) 0.018(3)
C6 0.042(3) 0.028(3) 0.047(3) 0.004(2) 0.011(3) 0.010(2)
C7 0.041(3) 0.030(3) 0.043(3) 0.001(2) 0.008(3) 0.012(2)
C8 0.037(3) 0.035(3) 0.041(3) 0.006(2) 0.011(3) 0.008(2)
C9 0.058(4) 0.039(3) 0.054(4) 0.010(3) 0.023(3) 0.017(3)
C10 0.063(4) 0.038(4) 0.057(4) 0.016(3) 0.028(3) 0.014(3)
C11 0.044(3) 0.032(3) 0.043(3) 0.012(2) 0.013(3) 0.010(2)
C12 0.052(4) 0.027(3) 0.042(3) 0.010(2) 0.014(3) 0.010(3)
C13 0.046(3) 0.025(3) 0.036(3) 0.006(2) 0.010(3) 0.007(2)
C14 0.055(4) 0.024(3) 0.047(3) 0.014(2) 0.015(3) 0.015(2)
C15 0.051(4) 0.029(3) 0.051(3) 0.012(3) 0.016(3) 0.014(2)
C16 0.037(3) 0.025(3) 0.044(3) 0.006(2) 0.004(3) 0.005(2)
C17 0.033(3) 0.021(3) 0.042(3) 0.003(2) 0.010(2) 0.004(2)
C18 0.035(3) 0.025(3) 0.041(3) 0.006(2) 0.011(3) 0.003(2)
C19 0.045(3) 0.021(3) 0.049(3) 0.006(2) 0.012(3) 0.008(2)
C20 0.036(3) 0.025(3) 0.035(3) 0.009(2) 0.008(2) 0.006(2)
C21 0.050(4) 0.027(3) 0.048(3) 0.009(2) 0.014(3) 0.008(2)
C22 0.104(5) 0.039(3) 0.048(4) 0.010(3) 0.056(4) 0.022(3)
C23 0.082(5) 0.028(3) 0.067(4) 0.009(3) 0.047(4) 0.015(3)
C24 0.074(5) 0.045(4) 0.112(6) 0.012(4) -0.010(5) 0.013(3)
C25 0.085(5) 0.054(4) 0.069(5) 0.016(3) -0.014(4) 0.021(4)
C26 0.066(4) 0.042(4) 0.069(4) 0.019(3) 0.032(3) 0.016(3)
C27 0.054(4) 0.050(3) 0.048(3) 0.014(3) 0.017(3) 0.020(3)
C28 0.045(4) 0.049(3) 0.052(4) 0.009(3) 0.008(3) 0.006(3)
C29 0.047(4) 0.056(4) 0.046(3) 0.012(3) 0.008(3) 0.016(3)
C30 0.058(4) 0.060(4) 0.052(4) 0.017(3) 0.013(3) 0.009(3)
C31 0.061(4) 0.066(4) 0.059(4) 0.017(3) 0.014(3) 0.011(3)
C32 0.073(5) 0.070(4) 0.052(4) 0.015(3) 0.012(3) 0.013(4)
C33 0.083(5) 0.064(4) 0.050(4) 0.013(3) 0.019(4) 0.019(4)
C34 0.093(6) 0.070(5) 0.071(5) 0.028(4) 0.018(4) 0.016(4)
C35 0.102(6) 0.068(5) 0.083(5) 0.029(4) 0.021(4) 0.023(4)
C36 0.123(7) 0.085(5) 0.089(6) 0.028(4) 0.037(5) 0.034(5)
C37 0.141(8) 0.140(8) 0.107(7) 0.061(6) 0.029(6) 0.069(7)
C38 0.051(4) 0.033(3) 0.045(3) 0.012(2) 0.011(3) 0.006(3)
C39 0.048(4) 0.048(4) 0.053(4) 0.013(3) 0.003(3) 0.012(3)
C40 0.056(4) 0.054(4) 0.046(3) 0.015(3) 0.010(3) 0.023(3)
C41 0.082(5) 0.040(4) 0.053(4) 0.019(3) 0.008(3) 0.011(3)
C42 0.108(6) 0.070(5) 0.076(5) 0.027(4) 0.048(5) 0.023(4)
C43 0.122(8) 0.181(10) 0.084(6) 0.008(6) 0.050(6) 0.025(7)
C44 0.198(13) 0.155(10) 0.141(10) 0.046(8) 0.006(9) 0.026(9)
C45 0.185(11) 0.135(9) 0.154(9) 0.099(8) -0.010(8) -0.019(8)
C46 0.287(17) 0.131(10) 0.168(11) 0.050(9) 0.099(11) 0.012(10)
C47 0.32(2) 0.145(11) 0.30(2) 0.136(13) 0.140(18) 0.029(13)
C48 0.34(2) 0.37(3) 0.168(14) 0.101(16) 0.124(16) 0.16(2)
C49 0.180(11) 0.149(9) 0.110(8) 0.017(7) 0.023(8) 0.075(8)
C50 0.186(12) 0.144(10) 0.118(9) 0.018(7) 0.024(9) 0.028(8)
C51 0.156(11) 0.135(9) 0.150(10) 0.062(8) 0.021(8) 0.028(7)
C52 0.118(9) 0.182(11) 0.155(10) 0.063(8) 0.009(8) 0.003(8)
C53 0.050(4) 0.027(3) 0.042(3) 0.009(2) 0.018(3) 0.018(3)
C54 0.055(4) 0.039(3) 0.067(4) 0.016(3) 0.015(3) 0.023(3)
C55 0.076(5) 0.053(4) 0.067(4) 0.028(3) 0.022(4) 0.042(4)
C56 0.091(5) 0.034(3) 0.071(4) 0.028(3) 0.043(4) 0.035(4)
C57 0.069(4) 0.029(3) 0.066(4) 0.006(3) 0.025(4) 0.006(3)
C58 0.058(4) 0.027(3) 0.055(4) 0.008(3) 0.018(3) 0.011(3)
C59 0.043(4) 0.029(3) 0.046(4) 0.008(3) 0.014(3) 0.011(3)
C60 0.059(4) 0.047(3) 0.050(4) 0.003(3) 0.012(3) 0.017(3)
C61 0.052(4) 0.061(4) 0.070(5) 0.010(3) 0.019(4) 0.023(3)
C62 0.074(5) 0.046(3) 0.052(4) 0.003(3) 0.022(4) 0.022(3)
C63 0.062(5) 0.080(5) 0.065(4) -0.013(4) 0.005(4) 0.022(4)
C64 0.053(4) 0.069(4) 0.060(4) -0.015(3) 0.009(3) 0.024(3)
C65 0.076(5) 0.034(3) 0.061(4) 0.015(3) 0.034(4) 0.025(3)
C66 0.081(5) 0.039(4) 0.112(6) 0.024(4) 0.042(4) 0.011(4)
C67 0.112(7) 0.046(5) 0.156(8) 0.028(5) 0.068(6) 0.012(4)
C68 0.176(10) 0.047(5) 0.128(8) 0.045(5) 0.101(8) 0.045(6)
C69 0.178(10) 0.060(5) 0.078(5) 0.036(4) 0.063(6) 0.063(6)
C70 0.122(6) 0.047(4) 0.058(4) 0.020(3) 0.029(4) 0.041(4)
C71 0.043(4) 0.019(3) 0.041(3) 0.009(2) 0.014(3) 0.005(2)
C72 0.040(3) 0.031(3) 0.052(4) 0.009(3) 0.015(3) 0.009(2)
C73 0.061(4) 0.032(3) 0.042(3) 0.005(2) 0.013(3) 0.010(3)
C74 0.061(5) 0.031(3) 0.056(4) 0.012(3) 0.028(3) 0.018(3)
C75 0.035(3) 0.043(3) 0.066(4) 0.009(3) 0.020(3) 0.011(3)
C76 0.035(4) 0.040(3) 0.050(3) 0.002(3) 0.012(3) 0.009(3)

loop_
_atom_type_symbol
_atom_type_description
_atom_type_scat_dispersion_real
_atom_type_scat_dispersion_imag
_atom_type_scat_source
C C 0.0181 0.0091 'International Tables Vol C Tables 4.2.6.8 and 6.1.1.4'
H H 0.0000 0.0000 'International Tables Vol C Tables 4.2.6.8 and 6.1.1.4'
N N 0.0311 0.0180 'International Tables Vol C Tables 4.2.6.8 and 6.1.1.4'
Ni Ni -3.0029 0.5091 'International Tables Vol C Tables 4.2.6.8 and 6.1.1.4'
O O 0.0492 0.0322 'International Tables Vol C Tables 4.2.6.8 and 6.1.1.4'

loop_
_geom_angle_atom_site_label_1
_geom_angle_atom_site_label_2
_geom_angle_atom_site_label_3
_geom_angle
N4 Ni1 N2 177.06(17)
N4 Ni1 N3 89.21(16)
N2 Ni1 N3 90.11(16)
N4 Ni1 N1 90.80(15)
N2 Ni1 N1 90.05(15)
N3 Ni1 N1 176.56(16)
C26 O1 C25 116.4(4)
C41 O3 C40 116.9(4)
C1 N1 C18 105.7(4)
C1 N1 Ni1 127.5(3)
C18 N1 Ni1 126.7(3)
C3 N2 C6 103.5(4)
C3 N2 Ni1 128.3(3)
C6 N2 Ni1 128.2(3)
C11 N3 C8 103.7(4)
C11 N3 Ni1 128.7(3)
C8 N3 Ni1 127.5(3)
C16 N4 C13 103.4(4)
C16 N4 Ni1 127.4(3)
C13 N4 Ni1 129.2(3)
C21 N5 C20 116.6(4)
C2 C1 N1 125.8(4)
C2 C1 C20 123.9(4)
N1 C1 C20 110.3(4)
C1 C2 C3 122.2(4)
C1 C2 C53 120.8(4)
C3 C2 C53 117.1(4)
N2 C3 C2 126.1(4)
N2 C3 C4 111.2(4)
C2 C3 C4 122.6(4)
C5 C4 C3 106.9(5)
C5 C4 H4 126.6
C3 C4 H4 126.6
C4 C5 C6 107.4(5)
C4 C5 H5 126.3
C6 C5 H5 126.3
C7 C6 N2 126.0(4)
C7 C6 C5 122.9(5)
N2 C6 C5 111.1(4)
C6 C7 C8 121.7(5)
C6 C7 C59 119.4(4)
C8 C7 C59 119.0(4)
N3 C8 C7 126.3(4)
N3 C8 C9 111.0(4)
C7 C8 C9 122.7(5)
C10 C9 C8 106.8(5)
C10 C9 H9 126.6
C8 C9 H9 126.6
C9 C10 C11 107.1(5)
C9 C10 H10 126.4
C11 C10 H10 126.4
N3 C11 C12 125.2(5)
N3 C11 C10 111.4(4)
C12 C11 C10 123.4(5)
C13 C12 C11 122.1(4)
C13 C12 C65 120.2(4)
C11 C12 C65 117.7(5)
C12 C13 N4 125.1(4)
C12 C13 C14 123.5(4)
N4 C13 C14 111.2(4)
C15 C14 C13 106.7(4)
C15 C14 H14 126.6
C13 C14 H14 126.6
C14 C15 C16 107.2(5)
C14 C15 H15 126.4
C16 C15 H15 126.4
N4 C16 C17 126.5(4)
N4 C16 C15 111.4(4)
C17 C16 C15 122.0(5)
C18 C17 C16 122.2(4)
C18 C17 C71 119.6(4)
C16 C17 C71 118.2(4)
C17 C18 N1 125.8(4)
C17 C18 C19 124.0(4)
N1 C18 C19 110.1(4)
C20 C19 C23 116.7(4)
C20 C19 C18 106.1(4)
C23 C19 C18 137.2(4)
N5 C20 C19 125.1(4)
N5 C20 C1 127.2(4)
C19 C20 C1 107.7(4)
N5 C21 C22 122.3(4)
N5 C21 C38 113.5(4)
C22 C21 C38 124.1(5)
C23 C22 C21 120.1(5)
C23 C22 C24 120.8(5)
C21 C22 C24 119.0(5)
C22 C23 C19 118.7(5)
C22 C23 H23 120.7
C19 C23 H23 120.7
C25 C24 C22 102.5(6)
C25 C24 H24A 111.3
C22 C24 H24A 111.3
C25 C24 H24B 111.3
C22 C24 H24B 111.3
H24A C24 H24B 109.2
C24 C25 O1 104.2(5)
C24 C25 H25A 110.9
O1 C25 H25A 110.9
C24 C25 H25B 110.9
O1 C25 H25B 110.9
H25A C25 H25B 108.9
O2 C26 O1 122.6(4)
O2 C26 C27 125.5(5)
O1 C26 C27 111.9(4)
C26 C27 C28 113.5(4)
C26 C27 H27A 108.9
C28 C27 H27A 108.9
C26 C27 H27B 108.9
C28 C27 H27B 108.9
H27A C27 H27B 107.7
C27 C28 C29 114.8(4)
C27 C28 H28A 108.6
C29 C28 H28A 108.6
C27 C28 H28B 108.6
C29 C28 H28B 108.6
H28A C28 H28B 107.5
C30 C29 C28 114.5(4)
C30 C29 H29A 108.6
C28 C29 H29A 108.6
C30 C29 H29B 108.6
C28 C29 H29B 108.6
H29A C29 H29B 107.6
C31 C30 C29 116.5(4)
C31 C30 H30A 108.2
C29 C30 H30A 108.2
C31 C30 H30B 108.2
C29 C30 H30B 108.2
H30A C30 H30B 107.3
C30 C31 C32 115.3(4)
C30 C31 H31A 108.4
C32 C31 H31A 108.4
C30 C31 H31B 108.4
C32 C31 H31B 108.4
H31A C31 H31B 107.5
C33 C32 C31 115.5(4)
C33 C32 H32A 108.4
C31 C32 H32A 108.4
C33 C32 H32B 108.4
C31 C32 H32B 108.4
H32A C32 H32B 107.5
C34 C33 C32 118.1(5)
C34 C33 H33A 107.8
C32 C33 H33A 107.8
C34 C33 H33B 107.8
C32 C33 H33B 107.8
H33A C33 H33B 107.1
C35 C34 C33 115.0(5)
C35 C34 H34A 108.5
C33 C34 H34A 108.5
C35 C34 H34B 108.5
C33 C34 H34B 108.5
H34A C34 H34B 107.5
C36 C35 C34 117.3(5)
C36 C35 H35A 108.0
C34 C35 H35A 108.0
C36 C35 H35B 108.0
C34 C35 H35B 108.0
H35A C35 H35B 107.2
C35 C36 C37 114.5(6)
C35 C36 H36A 108.6
C37 C36 H36A 108.6
C35 C36 H36B 108.6
C37 C36 H36B 108.6
H36A C36 H36B 107.6
C36 C37 H37A 109.5
C36 C37 H37B 109.5
H37A C37 H37B 109.5
C36 C37 H37C 109.5
H37A C37 H37C 109.5
H37B C37 H37C 109.5
C21 C38 C39 112.1(4)
C21 C38 H38A 109.2
C39 C38 H38A 109.2
C21 C38 H38B 109.2
C39 C38 H38B 109.2
H38A C38 H38B 107.9
C40 C39 C38 113.4(4)
C40 C39 H39A 108.9
C38 C39 H39A 108.9
C40 C39 H39B 108.9
C38 C39 H39B 108.9
H39A C39 H39B 107.7
O3 C40 C39 107.8(4)
O3 C40 H40A 110.2
C39 C40 H40A 110.2
O3 C40 H40B 110.2
C39 C40 H40B 110.2
H40A C40 H40B 108.5
O4 C41 O3 122.4(5)
O4 C41 C42 124.9(5)
O3 C41 C42 112.7(5)
C41 C42 C43 109.9(5)
C41 C42 H42A 109.7
C43 C42 H42A 109.7
C41 C42 H42B 109.7
C43 C42 H42B 109.7
H42A C42 H42B 108.2
C44 C43 C42 116.0(6)
C44 C43 H43A 108.3
C42 C43 H43A 108.3
C44 C43 H43B 108.3
C42 C43 H43B 108.3
H43A C43 H43B 107.4
C43 C44 C45 110.4(7)
C43 C44 H44A 109.6
C45 C44 H44A 109.6
C43 C44 H44B 109.6
C45 C44 H44B 109.6
H44A C44 H44B 108.1
C46 C45 C44 125.4(9)
C46 C45 H45A 106.0
C44 C45 H45A 106.0
C46 C45 H45B 106.0
C44 C45 H45B 106.0
H45A C45 H45B 106.3
C45 C46 C47 111.9(9)
C45 C46 H46A 109.2
C47 C46 H46A 109.2
C45 C46 H46B 109.2
C47 C46 H46B 109.2
H46A C46 H46B 107.9
C48 C47 C46 119.7(11)
C48 C47 H47A 107.4
C46 C47 H47A 107.4
C48 C47 H47B 107.4
C46 C47 H47B 107.4
H47A C47 H47B 106.9
C47 C48 C49 114.5(9)
C47 C48 H48A 108.6
C49 C48 H48A 108.6
C47 C48 H48B 108.6
C49 C48 H48B 108.6
H48A C48 H48B 107.6
C50 C49 C48 98.9(9)
C50 C49 H49A 112.0
C48 C49 H49A 112.0
C50 C49 H49B 112.0
C48 C49 H49B 112.0
H49A C49 H49B 109.7
C51 C50 C49 113.7(9)
C51 C50 H50A 108.8
C49 C50 H50A 108.8
C51 C50 H50B 108.8
C49 C50 H50B 108.8
H50A C50 H50B 107.7
C50 C51 C52 111.4(9)
C50 C51 H51A 109.3
C52 C51 H51A 109.3
C50 C51 H51B 109.3
C52 C51 H51B 109.3
H51A C51 H51B 108.0
C51 C52 H52A 109.5
C51 C52 H52B 109.5
H52A C52 H52B 109.5
C51 C52 H52C 109.5
H52A C52 H52C 109.5
H52B C52 H52C 109.5
C58 C53 C54 119.6(5)
C58 C53 C2 120.6(5)
C54 C53 C2 119.8(5)
C55 C54 C53 119.8(6)
C55 C54 H54 120.1
C53 C54 H54 120.1
C56 C55 C54 120.6(6)
C56 C55 H55 119.7
C54 C55 H55 119.7
C55 C56 C57 119.9(5)
C55 C56 H56 120.1
C57 C56 H56 120.1
C56 C57 C58 120.4(6)
C56 C57 H57 119.8
C58 C57 H57 119.8
C53 C58 C57 119.7(5)
C53 C58 H58 120.2
C57 C58 H58 120.2
C64 C59 C60 117.8(5)
C64 C59 C7 120.8(5)
C60 C59 C7 121.4(5)
C59 C60 C61 121.0(5)
C59 C60 H60 119.5
C61 C60 H60 119.5
C62 C61 C60 119.8(6)
C62 C61 H61 120.1
C60 C61 H61 120.1
C63 C62 C61 119.7(6)
C63 C62 H62 120.1
C61 C62 H62 120.1
C62 C63 C64 120.3(6)
C62 C63 H63 119.8
C64 C63 H63 119.8
C59 C64 C63 121.3(6)
C59 C64 H64 119.4
C63 C64 H64 119.4
C70 C65 C66 119.2(6)
C70 C65 C12 121.6(6)
C66 C65 C12 119.3(5)
C65 C66 C67 120.3(7)
C65 C66 H66 119.8
C67 C66 H66 119.8
C68 C67 C66 118.3(8)
C68 C67 H67 120.8
C66 C67 H67 120.8
C69 C68 C67 122.3(8)
C69 C68 H68 118.8
C67 C68 H68 118.8
C68 C69 C70 118.3(8)
C68 C69 H69 120.9
C70 C69 H69 120.9
C65 C70 C69 121.6(8)
C65 C70 H70 119.2
C69 C70 H70 119.2
C76 C71 C72 119.1(5)
C76 C71 C17 120.8(4)
C72 C71 C17 120.0(5)
C71 C72 C73 119.9(5)
C71 C72 H72 120.1
C73 C72 H72 120.1
C74 C73 C72 120.2(5)
C74 C73 H73 119.9
C72 C73 H73 119.9
C73 C74 C75 119.6(5)
C73 C74 H74 120.2
C75 C74 H74 120.2
C74 C75 C76 121.1(5)
C74 C75 H75 119.5
C76 C75 H75 119.5
C75 C76 C71 120.1(5)
C75 C76 H76 120.0
C71 C76 H76 120.0

loop_
_geom_bond_atom_site_label_1
_geom_bond_atom_site_label_2
_geom_bond_distance
Ni1 N4 1.938(4)
Ni1 N2 1.942(4)
Ni1 N3 1.956(4)
Ni1 N1 1.969(4)
O1 C26 1.347(6)
O1 C25 1.560(7)
O2 C26 1.202(6)
O3 C41 1.320(6)
O3 C40 1.448(6)
O4 C41 1.207(6)
N1 C1 1.391(6)
N1 C18 1.398(6)
N2 C3 1.379(6)
N2 C6 1.388(6)
N3 C11 1.380(6)
N3 C8 1.384(6)
N4 C16 1.379(6)
N4 C13 1.388(6)
N5 C21 1.329(6)
N5 C20 1.352(6)
C1 C2 1.378(6)
C1 C20 1.445(6)
C2 C3 1.394(7)
C2 C53 1.505(6)
C3 C4 1.436(7)
C4 C5 1.329(7)
C4 H4 0.9500
C5 C6 1.428(7)
C5 H5 0.9500
C6 C7 1.383(7)
C7 C8 1.388(7)
C7 C59 1.483(7)
C8 C9 1.433(7)
C9 C10 1.339(7)
C9 H9 0.9500
C10 C11 1.425(7)
C10 H10 0.9500
C11 C12 1.396(7)
C12 C13 1.379(7)
C12 C65 1.494(7)
C13 C14 1.432(7)
C14 C15 1.338(7)
C14 H14 0.9500
C15 C16 1.429(7)
C15 H15 0.9500
C16 C17 1.398(7)
C17 C18 1.373(6)
C17 C71 1.494(7)
C18 C19 1.462(6)
C19 C20 1.377(6)
C19 C23 1.407(7)
C21 C22 1.393(7)
C21 C38 1.510(7)
C22 C23 1.365(7)
C22 C24 1.604(8)
C23 H23 0.9500
C24 C25 1.433(8)
C24 H24A 0.9900
C24 H24B 0.9900
C25 H25A 0.9900
C25 H25B 0.9900
C26 C27 1.501(7)
C27 C28 1.500(6)
C27 H27A 0.9900
C27 H27B 0.9900
C28 C29 1.502(7)
C28 H28A 0.9900
C28 H28B 0.9900
C29 C30 1.501(7)
C29 H29A 0.9900
C29 H29B 0.9900
C30 C31 1.500(7)
C30 H30A 0.9900
C30 H30B 0.9900
C31 C32 1.502(7)
C31 H31A 0.9900
C31 H31B 0.9900
C32 C33 1.500(8)
C32 H32A 0.9900
C32 H32B 0.9900
C33 C34 1.501(8)
C33 H33A 0.9900
C33 H33B 0.9900
C34 C35 1.501(10)
C34 H34A 0.9900
C34 H34B 0.9900
C35 C36 1.500(9)
C35 H35A 0.9900
C35 H35B 0.9900
C36 C37 1.500(12)
C36 H36A 0.9900
C36 H36B 0.9900
C37 H37A 0.9800
C37 H37B 0.9800
C37 H37C 0.9800
C38 C39 1.524(7)
C38 H38A 0.9900
C38 H38B 0.9900
C39 C40 1.500(7)
C39 H39A 0.9900
C39 H39B 0.9900
C40 H40A 0.9900
C40 H40B 0.9900
C41 C42 1.500(9)
C42 C43 1.500(10)
C42 H42A 0.9900
C42 H42B 0.9900
C43 C44 1.499(15)
C43 H43A 0.9900
C43 H43B 0.9900
C44 C45 1.501(13)
C44 H44A 0.9900
C44 H44B 0.9900
C45 C46 1.499(13)
C45 H45A 0.9900
C45 H45B 0.9900
C46 C47 1.500(19)
C46 H46A 0.9900
C46 H46B 0.9900
C47 C48 1.50(2)
C47 H47A 0.9900
C47 H47B 0.9900
C48 C49 1.50(2)
C48 H48A 0.9900
C48 H48B 0.9900
C49 C50 1.499(16)
C49 H49A 0.9900
C49 H49B 0.9900
C50 C51 1.500(14)
C50 H50A 0.9900
C50 H50B 0.9900
C51 C52 1.501(15)
C51 H51A 0.9900
C51 H51B 0.9900
C52 H52A 0.9800
C52 H52B 0.9800
C52 H52C 0.9800
C53 C58 1.369(7)
C53 C54 1.385(7)
C54 C55 1.379(8)
C54 H54 0.9500
C55 C56 1.360(8)
C55 H55 0.9500
C56 C57 1.365(8)
C56 H56 0.9500
C57 C58 1.390(7)
C57 H57 0.9500
C58 H58 0.9500
C59 C64 1.367(7)
C59 C60 1.379(7)
C60 C61 1.387(8)
C60 H60 0.9500
C61 C62 1.366(8)
C61 H61 0.9500
C62 C63 1.356(8)
C62 H62 0.9500
C63 C64 1.382(8)
C63 H63 0.9500
C64 H64 0.9500
C65 C70 1.368(8)
C65 C66 1.392(9)
C66 C67 1.395(9)
C66 H66 0.9500
C67 C68 1.386(12)
C67 H67 0.9500
C68 C69 1.360(12)
C68 H68 0.9500
C69 C70 1.395(9)
C69 H69 0.9500
C70 H70 0.9500
C71 C76 1.386(7)
C71 C72 1.390(7)
C72 C73 1.401(7)
C72 H72 0.9500
C73 C74 1.371(7)
C73 H73 0.9500
C74 C75 1.372(7)
C74 H74 0.9500
C75 C76 1.381(7)
C75 H75 0.9500
C76 H76 0.9500

loop_
_geom_torsion_atom_site_label_1
_geom_torsion_atom_site_label_2
_geom_torsion_atom_site_label_3
_geom_torsion_atom_site_label_4
_geom_torsion
N4 Ni1 N1 C1 178.6(4)
N2 Ni1 N1 C1 1.4(4)
N4 Ni1 N1 C18 -4.2(4)
N2 Ni1 N1 C18 178.6(4)
N3 Ni1 N2 C3 177.8(4)
N1 Ni1 N2 C3 1.3(4)
N3 Ni1 N2 C6 -0.5(4)
N1 Ni1 N2 C6 -177.1(4)
N4 Ni1 N3 C11 4.2(4)
N2 Ni1 N3 C11 -178.6(4)
N4 Ni1 N3 C8 -179.4(4)
N2 Ni1 N3 C8 -2.3(4)
N3 Ni1 N4 C16 -179.6(4)
N1 Ni1 N4 C16 -3.1(4)
N3 Ni1 N4 C13 2.4(4)
N1 Ni1 N4 C13 178.9(4)
C18 N1 C1 C2 178.2(5)
Ni1 N1 C1 C2 -4.1(7)
C18 N1 C1 C20 -0.9(5)
Ni1 N1 C1 C20 176.8(3)
N1 C1 C2 C3 3.9(8)
C20 C1 C2 C3 -177.2(4)
N1 C1 C2 C53 -176.1(4)
C20 C1 C2 C53 2.9(7)
C6 N2 C3 C2 176.9(5)
Ni1 N2 C3 C2 -1.7(7)
C6 N2 C3 C4 -0.6(5)
Ni1 N2 C3 C4 -179.2(3)
C1 C2 C3 N2 -0.9(8)
C53 C2 C3 N2 179.1(4)
C1 C2 C3 C4 176.4(5)
C53 C2 C3 C4 -3.7(7)
N2 C3 C4 C5 0.6(6)
C2 C3 C4 C5 -177.1(5)
C3 C4 C5 C6 -0.3(6)
C3 N2 C6 C7 -176.8(5)
Ni1 N2 C6 C7 1.9(7)
C3 N2 C6 C5 0.4(5)
Ni1 N2 C6 C5 179.1(3)
C4 C5 C6 C7 177.2(5)
C4 C5 C6 N2 -0.1(6)
N2 C6 C7 C8 -0.5(8)
C5 C6 C7 C8 -177.4(5)
N2 C6 C7 C59 -179.7(5)
C5 C6 C7 C59 3.4(8)
C11 N3 C8 C7 -178.8(5)
Ni1 N3 C8 C7 4.2(7)
C11 N3 C8 C9 0.0(5)
Ni1 N3 C8 C9 -177.0(3)
C6 C7 C8 N3 -2.6(8)
C59 C7 C8 N3 176.6(5)
C6 C7 C8 C9 178.7(5)
C59 C7 C8 C9 -2.1(7)
N3 C8 C9 C10 0.0(6)
C7 C8 C9 C10 178.8(5)
C8 C9 C10 C11 0.0(6)
C8 N3 C11 C12 176.9(5)
Ni1 N3 C11 C12 -6.1(7)
C8 N3 C11 C10 0.0(5)
Ni1 N3 C11 C10 177.0(3)
C9 C10 C11 N3 0.0(6)
C9 C10 C11 C12 -177.0(5)
N3 C11 C12 C13 0.2(8)
C10 C11 C12 C13 176.8(5)
N3 C11 C12 C65 179.5(5)
C10 C11 C12 C65 -3.9(8)
C11 C12 C13 N4 6.9(8)
C65 C12 C13 N4 -172.4(5)
C11 C12 C13 C14 -177.9(5)
C65 C12 C13 C14 2.8(8)
C16 N4 C13 C12 173.6(5)
Ni1 N4 C13 C12 -8.0(7)
C16 N4 C13 C14 -2.1(5)
Ni1 N4 C13 C14 176.3(3)
C12 C13 C14 C15 -174.4(5)
N4 C13 C14 C15 1.4(6)
C13 C14 C15 C16 -0.1(6)
C13 N4 C16 C17 -174.0(5)
Ni1 N4 C16 C17 7.6(7)
C13 N4 C16 C15 2.1(5)
Ni1 N4 C16 C15 -176.3(3)
C14 C15 C16 N4 -1.3(6)
C14 C15 C16 C17 175.0(5)
N4 C16 C17 C18 -4.2(8)
C15 C16 C17 C18 -179.9(5)
N4 C16 C17 C71 176.0(4)
C15 C16 C17 C71 0.3(7)
C16 C17 C18 N1 -4.0(8)
C71 C17 C18 N1 175.8(4)
C16 C17 C18 C19 179.6(5)
C71 C17 C18 C19 -0.7(7)
C1 N1 C18 C17 -174.1(5)
Ni1 N1 C18 C17 8.2(7)
C1 N1 C18 C19 2.8(5)
Ni1 N1 C18 C19 -174.9(3)
C17 C18 C19 C20 173.3(5)
N1 C18 C19 C20 -3.7(5)
C17 C18 C19 C23 -9.9(10)
N1 C18 C19 C23 173.2(6)
C21 N5 C20 C19 -1.6(7)
C21 N5 C20 C1 178.0(5)
C23 C19 C20 N5 5.1(8)
C18 C19 C20 N5 -177.3(4)
C23 C19 C20 C1 -174.6(5)
C18 C19 C20 C1 3.0(5)
C2 C1 C20 N5 -0.2(8)
N1 C1 C20 N5 178.9(4)
C2 C1 C20 C19 179.5(5)
N1 C1 C20 C19 -1.4(5)
C20 N5 C21 C22 -4.8(8)
C20 N5 C21 C38 177.8(4)
N5 C21 C22 C23 7.7(9)
C38 C21 C22 C23 -175.3(5)
N5 C21 C22 C24 -170.7(5)
C38 C21 C22 C24 6.3(9)
C21 C22 C23 C19 -3.8(9)
C24 C22 C23 C19 174.5(5)
C20 C19 C23 C22 -2.1(8)
C18 C19 C23 C22 -178.7(6)
C23 C22 C24 C25 90.4(7)
C21 C22 C24 C25 -91.3(7)
C22 C24 C25 O1 172.9(4)
C26 O1 C25 C24 -90.9(6)
C25 O1 C26 O2 7.5(9)
C25 O1 C26 C27 -169.7(5)
O2 C26 C27 C28 5.6(9)
O1 C26 C27 C28 -177.3(5)
C26 C27 C28 C29 -178.0(5)
C27 C28 C29 C30 -179.1(5)
C28 C29 C30 C31 -178.4(5)
C29 C30 C31 C32 179.3(5)
C30 C31 C32 C33 60.3(7)
C31 C32 C33 C34 172.8(5)
C32 C33 C34 C35 -173.1(6)
C33 C34 C35 C36 -177.1(6)
C34 C35 C36 C37 -176.7(7)
N5 C21 C38 C39 75.7(6)
C22 C21 C38 C39 -101.5(6)
C21 C38 C39 C40 -167.2(5)
C41 O3 C40 C39 176.3(4)
C38 C39 C40 O3 -65.2(6)
C40 O3 C41 O4 1.1(8)
C40 O3 C41 C42 -178.3(5)
O4 C41 C42 C43 14.4(10)
O3 C41 C42 C43 -166.2(6)
C41 C42 C43 C44 -177.5(8)
C42 C43 C44 C45 -170.7(8)
C43 C44 C45 C46 -61.1(16)
C44 C45 C46 C47 -158.0(11)
C45 C46 C47 C48 -99.4(18)
C46 C47 C48 C49 177.8(12)
C47 C48 C49 C50 -158.1(15)
C48 C49 C50 C51 175.8(11)
C49 C50 C51 C52 -173.9(10)
C1 C2 C53 C58 92.7(6)
C3 C2 C53 C58 -87.3(6)
C1 C2 C53 C54 -87.0(6)
C3 C2 C53 C54 93.1(6)
C58 C53 C54 C55 -2.4(8)
C2 C53 C54 C55 177.3(5)
C53 C54 C55 C56 0.6(8)
C54 C55 C56 C57 1.5(9)
C55 C56 C57 C58 -1.9(8)
C54 C53 C58 C57 2.0(8)
C2 C53 C58 C57 -177.6(5)
C56 C57 C58 C53 0.1(8)
C6 C7 C59 C64 80.9(7)
C8 C7 C59 C64 -98.3(6)
C6 C7 C59 C60 -100.0(6)
C8 C7 C59 C60 80.9(6)
C64 C59 C60 C61 0.5(8)
C7 C59 C60 C61 -178.7(5)
C59 C60 C61 C62 -0.4(8)
C60 C61 C62 C63 0.4(9)
C61 C62 C63 C64 -0.5(9)
C60 C59 C64 C63 -0.5(9)
C7 C59 C64 C63 178.7(5)
C62 C63 C64 C59 0.5(10)
C13 C12 C65 C70 -76.8(7)
C11 C12 C65 C70 103.8(6)
C13 C12 C65 C66 103.9(6)
C11 C12 C65 C66 -75.5(7)
C70 C65 C66 C67 0.9(9)
C12 C65 C66 C67 -179.7(6)
C65 C66 C67 C68 -1.2(11)
C66 C67 C68 C69 0.2(12)
C67 C68 C69 C70 1.1(12)
C66 C65 C70 C69 0.4(9)
C12 C65 C70 C69 -178.9(5)
C68 C69 C70 C65 -1.4(10)
C18 C17 C71 C76 -84.3(6)
C16 C17 C71 C76 95.5(5)
C18 C17 C71 C72 92.7(5)
C16 C17 C71 C72 -87.6(6)
C76 C71 C72 C73 1.0(7)
C17 C71 C72 C73 -175.9(4)
C71 C72 C73 C74 0.3(7)
C72 C73 C74 C75 -1.2(7)
C73 C74 C75 C76 0.6(8)
C74 C75 C76 C71 0.7(7)
C72 C71 C76 C75 -1.6(7)
C17 C71 C76 C75 175.4(4)
